data_2310752
loop_
_publ_author_name
'Breneman, G.L.'
'Willett, R.D.'

_publ_section_title
;
 The crystal structure of phosphorus heptabromide, P Br7
;
_journal_name_full 'Acta Crystallographica (1,1948-23,1967)'
_journal_page_first 467
_journal_page_last 471
_journal_volume 23
_journal_year 1967
_chemical_formula_sum 'Br7 P'
_chemical_name_systematic 'P Br7'
_space_group_IT_number 62
_symmetry_space_group_name_Hall '-P 2ac 2n'
_symmetry_space_group_name_H-M 'P n m a'
_cell_angle_alpha 90
_cell_angle_beta 90
_cell_angle_gamma 90
_cell_formula_units_Z 4
_cell_length_a 9.35
_cell_length_b 7.94
_cell_length_c 14.69
_cell_volume 1090.571
_citation_journal_id_ASTM ACCRA9
_cod_data_source_file Breneman_ACCRA9_1967_1033.cif
_cod_data_source_block Br7P1
_cod_original_formula_sum 'Br7 P1'
_cod_database_code 2310752

loop_
_symmetry_equiv_pos_as_xyz
x,y,z
-x+1/2,-y,z+1/2
x+1/2,-y+1/2,-z+1/2
-x,y+1/2,-z
-x,-y,-z
x-1/2,y,-z-1/2
-x-1/2,y-1/2,z-1/2
x,-y-1/2,z

loop_
_atom_site_label
_atom_site_type_symbol
_atom_site_fract_x
_atom_site_fract_y
_atom_site_fract_z
_atom_site_occupancy
_atom_site_U_iso_or_equiv
P1 P+5 0.1133 0.25 0.1477 1 0.0
Br6 Br-1 0.4031 0.75 0.2966 1 0.0
Br1 Br-1 0.2352 0.0311 0.1085 1 0.0
Br5 Br-1 -0.0804 0.75 0.4848 1 0.0
Br3 Br-1 -0.0916 0.25 0.0773 1 0.0
Br4 Br 0.1818 0.75 0.3778 1 0.0
Br2 Br 0.0761 0.25 0.2934 1 0.0
